data_4328866
loop_
_publ_author_name
'Eugenio Coronado'
'M\'onica Gim\'enez-Marqu\'es'
'Guillermo M\'inguez Espallargas'

_publ_section_title
;
 Combination of Magnetic Susceptibility and Electron Paramagnetic
 Resonance to Monitor the 1D to 2D Solid State Transformation in Flexible
 Metal-Organic Frameworks of Co(II) and Zn(II) with
 1,4-Bis(triazol-1-ylmethyl)benzene
;
_journal_name_full 'Inorganic Chemistry'
_journal_page_first 4403
_journal_page_last 4410
_journal_paper_doi 10.1021/ic300276q
_journal_volume 51
_journal_year 2012
_chemical_formula_sum 'C24 H32 N14 O10 Zn'
_chemical_formula_weight 742.01
_chemical_name_systematic
;

 ?

;
_space_group_IT_number 2
_symmetry_cell_setting triclinic
_symmetry_space_group_name_Hall '-P 1'
_symmetry_space_group_name_H-M 'P -1'
_atom_sites_solution_hydrogens geom
_atom_sites_solution_primary direct
_atom_sites_solution_secondary difmap
_audit_creation_method SHELXL-97
_cell_angle_alpha 80.933(6)
_cell_angle_beta 75.831(7)
_cell_angle_gamma 61.733(8)
_cell_formula_units_Z 1
_cell_length_a 9.0695(7)
_cell_length_b 9.3491(7)
_cell_length_c 10.5511(8)
_cell_measurement_reflns_used 3383
_cell_measurement_temperature 120(2)
_cell_measurement_theta_max 32.1940
_cell_measurement_theta_min 2.4679
_cell_volume 763.08(12)
_computing_cell_refinement
;
CrysAlisPro, Oxford Diffraction Ltd.,
Version 1.171.33.34d (release 27-02-2009 CrysAlis171 .NET)
(compiled Feb 27 2009,15:38:38)
;
_computing_data_collection
;
CrysAlisPro, Oxford Diffraction Ltd.,
Version 1.171.33.34d (release 27-02-2009 CrysAlis171 .NET)
(compiled Feb 27 2009,15:38:38)
;
_computing_data_reduction
;
CrysAlisPro, Oxford Diffraction Ltd.,
Version 1.171.33.34d (release 27-02-2009 CrysAlis171 .NET)
(compiled Feb 27 2009,15:38:38)
;
_computing_structure_refinement 'SHELXL-97 (Sheldrick, 1997)'
_computing_structure_solution 'SHELXS-97 (Sheldrick, 1990)'
_diffrn_ambient_temperature 120(2)
_diffrn_detector_area_resol_mean 16.0267
_diffrn_measured_fraction_theta_full 1.000
_diffrn_measured_fraction_theta_max 1.000
_diffrn_measurement_device_type 'Goniometer Xcalibur, detector: Sapphire3 (Gemini Mo)'
_diffrn_measurement_method '\w scans'
_diffrn_radiation_monochromator graphite
_diffrn_radiation_source 'Enhance (Mo) X-ray Source'
_diffrn_radiation_type MoK\a
_diffrn_radiation_wavelength 0.71073
_diffrn_reflns_av_R_equivalents 0.0858
_diffrn_reflns_av_sigmaI/netI 0.1172
_diffrn_reflns_limit_h_max 12
_diffrn_reflns_limit_h_min -12
_diffrn_reflns_limit_k_max 12
_diffrn_reflns_limit_k_min -12
_diffrn_reflns_limit_l_max 14
_diffrn_reflns_limit_l_min -14
_diffrn_reflns_number 17419
_diffrn_reflns_theta_full 29.13
_diffrn_reflns_theta_max 29.13
_diffrn_reflns_theta_min 2.48
_exptl_absorpt_coefficient_mu 0.885
_exptl_absorpt_correction_T_max 1.00000
_exptl_absorpt_correction_T_min 0.92933
_exptl_absorpt_correction_type multi-scan
_exptl_absorpt_process_details
;
CrysAlisPro, Oxford Diffraction Ltd.,
Version 1.171.33.34d (release 27-02-2009 CrysAlis171 .NET)
(compiled Feb 27 2009,15:38:38)
empirical absorption correction using spherical harmonics,
 implemented in SCALE3 ABSPACK scaling algorithm.
;
_exptl_crystal_colour colorless
_exptl_crystal_density_diffrn 1.615
_exptl_crystal_description block
_exptl_crystal_F_000 384
_exptl_crystal_size_max 0.20
_exptl_crystal_size_mid 0.10
_exptl_crystal_size_min 0.10
_refine_diff_density_max 0.323
_refine_diff_density_min -0.311
_refine_diff_density_rms 0.062
_refine_ls_extinction_method none
_refine_ls_goodness_of_fit_ref 0.777
_refine_ls_hydrogen_treatment mixed
_refine_ls_matrix_type full
_refine_ls_number_parameters 263
_refine_ls_number_reflns 4114
_refine_ls_number_restraints 4
_refine_ls_restrained_S_all 0.777
_refine_ls_R_factor_all 0.0794
_refine_ls_R_factor_gt 0.0394
_refine_ls_shift/su_max 0.001
_refine_ls_shift/su_mean 0.000
_refine_ls_structure_factor_coef Fsqd
_refine_ls_weighting_details 'calc w=1/[\s^2^(Fo^2^)+(0.0161P)^2^+0.0000P] where P=(Fo^2^+2Fc^2^)/3'
_refine_ls_weighting_scheme calc
_refine_ls_wR_factor_gt 0.0554
_refine_ls_wR_factor_ref 0.0599
_reflns_number_gt 2467
_reflns_number_total 4114
_reflns_threshold_expression >2sigma(I)
_cod_data_source_file ic300276q_si_002_2.cif
_cod_data_source_block 2
_cod_original_cell_volume 763.08(10)
_cod_database_code 4328866

loop_
_symmetry_equiv_pos_as_xyz
'x, y, z'
'-x, -y, -z'

loop_
_atom_site_label
_atom_site_type_symbol
_atom_site_fract_x
_atom_site_fract_y
_atom_site_fract_z
_atom_site_U_iso_or_equiv
_atom_site_adp_type
_atom_site_occupancy
_atom_site_symmetry_multiplicity
_atom_site_calc_flag
_atom_site_refinement_flags
_atom_site_disorder_assembly
_atom_site_disorder_group
Zn1 Zn 1.0000 0.0000 1.0000 0.02121(11) Uani 1 2 d S . .
O1 O 1.06259(19) -0.0099(2) 1.18404(14) 0.0330(4) Uani 1 1 d D . .
H1A H 1.142(2) -0.001(3) 1.200(2) 0.049 Uiso 1 1 d D . .
H1B H 0.992(3) -0.016(3) 1.2465(18) 0.049 Uiso 1 1 d D . .
N1 N 1.0615(2) 0.1959(2) 0.92605(15) 0.0214(4) Uani 1 1 d . . .
C2 C 0.9755(3) 0.3137(3) 0.84532(19) 0.0250(5) Uani 1 1 d . . .
H2 H 0.8846 0.3188 0.8123 0.030 Uiso 1 1 calc R . .
N3 N 1.0337(2) 0.4225(2) 0.81736(15) 0.0211(4) Uani 1 1 d . . .
N4 N 1.1642(2) 0.3796(2) 0.88103(16) 0.0267(4) Uani 1 1 d . . .
C5 C 1.1757(3) 0.2427(3) 0.94440(19) 0.0248(5) Uani 1 1 d . . .
H5 H 1.2571 0.1815 0.9986 0.030 Uiso 1 1 calc R . .
C6 C 0.9806(3) 0.5667(2) 0.72934(18) 0.0249(5) Uani 1 1 d . . .
H6A H 0.9519 0.6626 0.7770 0.037 Uiso 1 1 calc R . .
H6B H 0.8763 0.5845 0.7015 0.037 Uiso 1 1 calc R . .
C7 C 1.1175(2) 0.5526(2) 0.60930(18) 0.0202(5) Uani 1 1 d . . .
C8 C 1.1284(3) 0.6929(2) 0.55249(19) 0.0258(5) Uani 1 1 d . . .
H8 H 1.0542 0.7939 0.5919 0.031 Uiso 1 1 calc R . .
C9 C 1.2461(3) 0.6866(2) 0.43934(19) 0.0256(5) Uani 1 1 d . . .
H9 H 1.2509 0.7838 0.4012 0.031 Uiso 1 1 calc R . .
C10 C 1.3570(2) 0.5409(2) 0.38078(18) 0.0196(4) Uani 1 1 d . . .
C11 C 1.3499(3) 0.4000(2) 0.43884(19) 0.0259(5) Uani 1 1 d . . .
H11 H 1.4272 0.2985 0.4012 0.031 Uiso 1 1 calc R . .
C12 C 1.2299(3) 0.4068(3) 0.55197(19) 0.0268(5) Uani 1 1 d . . .
H12 H 1.2254 0.3097 0.5904 0.032 Uiso 1 1 calc R . .
C13 C 1.4840(3) 0.5450(2) 0.25794(19) 0.0270(5) Uani 1 1 d . . .
H13A H 1.4255 0.6424 0.2025 0.041 Uiso 1 1 calc R . .
H13B H 1.5762 0.5560 0.2832 0.041 Uiso 1 1 calc R . .
N14 N 1.5599(2) 0.4022(2) 0.18131(15) 0.0221(4) Uani 1 1 d . . .
N15 N 1.4645(2) 0.3621(2) 0.12424(16) 0.0295(4) Uani 1 1 d . . .
C16 C 1.5825(3) 0.2311(3) 0.06328(19) 0.0261(5) Uani 1 1 d . . .
H16 H 1.5557 0.1725 0.0142 0.031 Uiso 1 1 calc R . .
N17 N 1.7447(2) 0.1851(2) 0.07499(14) 0.0215(4) Uani 1 1 d . . .
C18 C 1.7222(3) 0.2977(2) 0.15040(18) 0.0237(5) Uani 1 1 d . . .
H18 H 1.8118 0.3021 0.1784 0.028 Uiso 1 1 calc R . .
O1W O 1.8050(2) -0.0170(2) 1.37451(16) 0.0445(5) Uani 1 1 d D . .
H1WA H 1.776(3) -0.017(3) 1.4551(16) 0.067 Uiso 1 1 d D . .
H1WB H 1.725(3) -0.010(3) 1.346(2) 0.067 Uiso 1 1 d D . .
N1S N 1.3973(2) 0.0062(2) 1.27498(18) 0.0244(4) Uani 1 1 d . . .
O1S O 1.2614(16) 0.0599(15) 1.3622(15) 0.054(3) Uani 0.62(4) 1 d P A 1
O2S O 1.3882(19) -0.0267(17) 1.1652(12) 0.043(2) Uani 0.62(4) 1 d P A 1
O3S O 1.536(2) -0.0185(16) 1.294(2) 0.058(3) Uani 0.62(4) 1 d P A 1
O1S' O 1.2497(16) 0.040(2) 1.3273(18) 0.028(3) Uani 0.38(4) 1 d P A 2
O2S' O 1.436(3) -0.015(2) 1.1596(17) 0.039(3) Uani 0.38(4) 1 d P A 2
O3S' O 1.492(3) 0.007(2) 1.342(2) 0.047(3) Uani 0.38(4) 1 d P A 2

loop_
_atom_site_aniso_label
_atom_site_aniso_U_11
_atom_site_aniso_U_22
_atom_site_aniso_U_33
_atom_site_aniso_U_23
_atom_site_aniso_U_13
_atom_site_aniso_U_12
Zn1 0.0191(2) 0.0257(2) 0.0212(2) -0.00364(16) -0.00178(16) -0.01245(19)
O1 0.0270(10) 0.0557(11) 0.0263(9) -0.0060(8) -0.0056(7) -0.0254(9)
N1 0.0187(9) 0.0274(11) 0.0206(9) -0.0012(8) -0.0032(8) -0.0127(9)
C2 0.0205(12) 0.0332(14) 0.0265(12) -0.0020(10) -0.0046(10) -0.0162(11)
N3 0.0191(9) 0.0241(11) 0.0210(9) 0.0004(8) -0.0033(8) -0.0113(9)
N4 0.0261(11) 0.0335(12) 0.0265(10) 0.0042(8) -0.0100(8) -0.0178(10)
C5 0.0196(12) 0.0301(14) 0.0272(12) -0.0004(10) -0.0073(9) -0.0122(11)
C6 0.0227(12) 0.0250(13) 0.0241(11) 0.0014(10) -0.0026(9) -0.0101(10)
C7 0.0209(11) 0.0219(12) 0.0191(11) -0.0017(9) -0.0054(9) -0.0098(10)
C8 0.0251(12) 0.0196(13) 0.0260(12) -0.0049(9) -0.0009(10) -0.0057(10)
C9 0.0271(12) 0.0204(12) 0.0260(12) 0.0002(9) -0.0015(10) -0.0103(10)
C10 0.0183(11) 0.0235(12) 0.0186(11) -0.0026(9) -0.0055(9) -0.0096(10)
C11 0.0258(12) 0.0210(13) 0.0263(12) -0.0074(9) -0.0025(10) -0.0064(10)
C12 0.0339(13) 0.0224(13) 0.0263(12) 0.0023(10) -0.0049(10) -0.0160(11)
C13 0.0251(12) 0.0256(13) 0.0297(12) -0.0065(10) 0.0000(10) -0.0120(11)
N14 0.0199(10) 0.0245(11) 0.0207(9) -0.0041(8) -0.0013(8) -0.0096(9)
N15 0.0233(10) 0.0369(12) 0.0321(11) -0.0081(9) -0.0076(9) -0.0139(10)
C16 0.0235(12) 0.0338(14) 0.0245(12) -0.0064(10) -0.0022(10) -0.0154(11)
N17 0.0205(10) 0.0262(11) 0.0204(9) -0.0040(8) -0.0014(7) -0.0131(8)
C18 0.0179(12) 0.0266(13) 0.0268(12) -0.0030(10) -0.0038(9) -0.0101(10)
O1W 0.0383(11) 0.0706(13) 0.0368(10) -0.0047(10) -0.0045(9) -0.0353(10)
N1S 0.0242(11) 0.0212(11) 0.0269(11) 0.0018(8) -0.0061(9) -0.0099(9)
O1S 0.058(4) 0.045(3) 0.025(4) -0.010(3) 0.020(3) -0.006(2)
O2S 0.054(5) 0.050(3) 0.036(3) -0.015(2) -0.021(3) -0.023(3)
O3S 0.040(5) 0.086(4) 0.068(7) 0.003(4) -0.033(5) -0.036(4)
O1S' 0.017(4) 0.045(4) 0.019(5) -0.014(4) 0.014(3) -0.016(3)
O2S' 0.061(9) 0.049(4) 0.020(3) -0.011(3) -0.009(5) -0.033(5)
O3S' 0.031(6) 0.076(6) 0.043(7) -0.004(5) -0.014(5) -0.029(5)

loop_
_atom_type_symbol
_atom_type_description
_atom_type_scat_dispersion_real
_atom_type_scat_dispersion_imag
_atom_type_scat_source
C C 0.0033 0.0016 'International Tables Vol C Tables 4.2.6.8 and 6.1.1.4'
H H 0.0000 0.0000 'International Tables Vol C Tables 4.2.6.8 and 6.1.1.4'
N N 0.0061 0.0033 'International Tables Vol C Tables 4.2.6.8 and 6.1.1.4'
O O 0.0106 0.0060 'International Tables Vol C Tables 4.2.6.8 and 6.1.1.4'
Zn Zn 0.2839 1.4301 'International Tables Vol C Tables 4.2.6.8 and 6.1.1.4'

loop_
_geom_angle_atom_site_label_1
_geom_angle_atom_site_label_2
_geom_angle_atom_site_label_3
_geom_angle
_geom_angle_site_symmetry_1
_geom_angle_site_symmetry_3
O1 Zn1 O1 180.0 . 2_757
O1 Zn1 N1 92.15(6) . .
O1 Zn1 N1 87.85(6) 2_757 .
O1 Zn1 N1 87.85(6) . 2_757
O1 Zn1 N1 92.15(6) 2_757 2_757
N1 Zn1 N1 180.00(4) . 2_757
O1 Zn1 N17 88.07(6) . 1_456
O1 Zn1 N17 91.93(6) 2_757 1_456
N1 Zn1 N17 86.61(6) . 1_456
N1 Zn1 N17 93.39(6) 2_757 1_456
O1 Zn1 N17 91.93(6) . 2_856
O1 Zn1 N17 88.07(6) 2_757 2_856
N1 Zn1 N17 93.39(6) . 2_856
N1 Zn1 N17 86.61(6) 2_757 2_856
N17 Zn1 N17 180.000(1) 1_456 2_856
Zn1 O1 H1A 129.1(16) . .
Zn1 O1 H1B 113.7(17) . .
H1A O1 H1B 117(2) . .
C2 N1 C5 102.47(16) . .
C2 N1 Zn1 122.15(13) . .
C5 N1 Zn1 135.33(14) . .
N3 C2 N1 110.68(18) . .
N3 C2 H2 124.7 . .
N1 C2 H2 124.7 . .
C2 N3 N4 110.00(16) . .
C2 N3 C6 128.70(17) . .
N4 N3 C6 121.26(15) . .
C5 N4 N3 102.24(15) . .
N4 C5 N1 114.61(19) . .
N4 C5 H5 122.7 . .
N1 C5 H5 122.7 . .
N3 C6 C7 112.42(17) . .
N3 C6 H6A 109.1 . .
C7 C6 H6A 109.1 . .
N3 C6 H6B 109.1 . .
C7 C6 H6B 109.1 . .
H6A C6 H6B 107.9 . .
C12 C7 C8 118.45(17) . .
C12 C7 C6 122.82(17) . .
C8 C7 C6 118.72(18) . .
C9 C8 C7 120.59(19) . .
C9 C8 H8 119.7 . .
C7 C8 H8 119.7 . .
C8 C9 C10 120.95(18) . .
C8 C9 H9 119.5 . .
C10 C9 H9 119.5 . .
C9 C10 C11 118.75(17) . .
C9 C10 C13 117.35(17) . .
C11 C10 C13 123.87(18) . .
C10 C11 C12 120.23(19) . .
C10 C11 H11 119.9 . .
C12 C11 H11 119.9 . .
C7 C12 C11 121.00(18) . .
C7 C12 H12 119.5 . .
C11 C12 H12 119.5 . .
N14 C13 C10 113.99(15) . .
N14 C13 H13A 108.8 . .
C10 C13 H13A 108.8 . .
N14 C13 H13B 108.8 . .
C10 C13 H13B 108.8 . .
H13A C13 H13B 107.7 . .
C18 N14 N15 109.63(16) . .
C18 N14 C13 128.14(17) . .
N15 N14 C13 122.18(16) . .
C16 N15 N14 101.72(16) . .
N15 C16 N17 115.59(18) . .
N15 C16 H16 122.2 . .
N17 C16 H16 122.2 . .
C18 N17 C16 101.78(17) . .
C18 N17 Zn1 120.39(13) . 1_654
C16 N17 Zn1 137.76(13) . 1_654
N14 C18 N17 111.28(18) . .
N14 C18 H18 124.4 . .
N17 C18 H18 124.4 . .
H1WA O1W H1WB 106(2) . .
O2S' N1S O1S' 116.5(9) . .
O2S' N1S O3S 99.3(7) . .
O1S' N1S O3S 144.2(6) . .
O2S' N1S O3S' 125.2(7) . .
O1S' N1S O3S' 118.1(6) . .
O2S' N1S O1S 137.5(8) . .
O3S N1S O1S 122.5(4) . .
O3S' N1S O1S 96.1(5) . .
O1S' N1S O2S 95.9(6) . .
O3S N1S O2S 119.5(7) . .
O3S' N1S O2S 145.9(7) . .
O1S N1S O2S 118.0(7) . .

loop_
_geom_bond_atom_site_label_1
_geom_bond_atom_site_label_2
_geom_bond_distance
_geom_bond_site_symmetry_2
Zn1 O1 2.1295(14) .
Zn1 O1 2.1295(14) 2_757
Zn1 N1 2.1401(15) .
Zn1 N1 2.1401(15) 2_757
Zn1 N17 2.1730(16) 1_456
Zn1 N17 2.1730(16) 2_856
O1 H1A 0.822(15) .
O1 H1B 0.814(15) .
N1 C2 1.327(2) .
N1 C5 1.362(2) .
C2 N3 1.318(2) .
C2 H2 0.9500 .
N3 N4 1.367(2) .
N3 C6 1.457(2) .
N4 C5 1.317(2) .
C5 H5 0.9500 .
C6 C7 1.513(2) .
C6 H6A 0.9900 .
C6 H6B 0.9900 .
C7 C12 1.380(3) .
C7 C8 1.391(2) .
C8 C9 1.381(2) .
C8 H8 0.9500 .
C9 C10 1.383(3) .
C9 H9 0.9500 .
C10 C11 1.386(2) .
C10 C13 1.518(2) .
C11 C12 1.391(2) .
C11 H11 0.9500 .
C12 H12 0.9500 .
C13 N14 1.451(2) .
C13 H13A 0.9900 .
C13 H13B 0.9900 .
N14 C18 1.316(2) .
N14 N15 1.373(2) .
N15 C16 1.315(2) .
C16 N17 1.356(2) .
C16 H16 0.9500 .
N17 C18 1.328(2) .
N17 Zn1 2.1730(16) 1_654
C18 H18 0.9500 .
O1W H1WA 0.827(16) .
O1W H1WB 0.821(16) .
N1S O2S' 1.202(17) .
N1S O1S' 1.221(12) .
N1S O3S 1.233(11) .
N1S O3S' 1.237(17) .
N1S O1S 1.274(8) .
N1S O2S 1.275(10) .

loop_
_geom_torsion_atom_site_label_1
_geom_torsion_atom_site_label_2
_geom_torsion_atom_site_label_3
_geom_torsion_atom_site_label_4
_geom_torsion
_geom_torsion_site_symmetry_1
_geom_torsion_site_symmetry_4
O1 Zn1 N1 C2 -144.68(15) . .
O1 Zn1 N1 C2 35.32(15) 2_757 .
N17 Zn1 N1 C2 -56.75(15) 1_456 .
N17 Zn1 N1 C2 123.25(15) 2_856 .
O1 Zn1 N1 C5 32.26(18) . .
O1 Zn1 N1 C5 -147.74(18) 2_757 .
N17 Zn1 N1 C5 120.20(18) 1_456 .
N17 Zn1 N1 C5 -59.80(18) 2_856 .
C5 N1 C2 N3 0.1(2) . .
Zn1 N1 C2 N3 177.86(12) . .
N1 C2 N3 N4 -0.2(2) . .
N1 C2 N3 C6 177.39(17) . .
C2 N3 N4 C5 0.3(2) . .
C6 N3 N4 C5 -177.54(17) . .
N3 N4 C5 N1 -0.3(2) . .
C2 N1 C5 N4 0.1(2) . .
Zn1 N1 C5 N4 -177.21(13) . .
C2 N3 C6 C7 -111.8(2) . .
N4 N3 C6 C7 65.6(2) . .
N3 C6 C7 C12 33.0(3) . .
N3 C6 C7 C8 -148.40(18) . .
C12 C7 C8 C9 1.8(3) . .
C6 C7 C8 C9 -176.93(18) . .
C7 C8 C9 C10 -0.8(3) . .
C8 C9 C10 C11 -0.9(3) . .
C8 C9 C10 C13 -179.03(18) . .
C9 C10 C11 C12 1.7(3) . .
C13 C10 C11 C12 179.64(18) . .
C8 C7 C12 C11 -1.0(3) . .
C6 C7 C12 C11 177.62(18) . .
C10 C11 C12 C7 -0.7(3) . .
C9 C10 C13 N14 -162.75(18) . .
C11 C10 C13 N14 19.3(3) . .
C10 C13 N14 C18 -119.7(2) . .
C10 C13 N14 N15 63.3(2) . .
C18 N14 N15 C16 0.7(2) . .
C13 N14 N15 C16 178.20(17) . .
N14 N15 C16 N17 -0.8(2) . .
N15 C16 N17 C18 0.5(2) . .
N15 C16 N17 Zn1 -176.12(14) . 1_654
N15 N14 C18 N17 -0.5(2) . .
C13 N14 C18 N17 -177.79(17) . .
C16 N17 C18 N14 0.1(2) . .
Zn1 N17 C18 N14 177.39(12) 1_654 .
